data_7034506
loop_
_publ_author_name
'Kosaka, Wataru'
'Itoh, Masahisa'
'Miyasaka, Hitoshi'

_publ_section_title
;
 The effect of chlorine and fluorine substitutions on tuning the
 ionization potential of benzoate-bridged paddlewheel diruthenium(ii, ii)
 complexes.
;
_journal_issue 17
_journal_name_full 'Dalton transactions (Cambridge, England : 2003)'
_journal_page_first 8156
_journal_page_last 8168
_journal_paper_doi 10.1039/c5dt00505a
_journal_volume 44
_journal_year 2015
_chemical_formula_moiety 'C40 H28 Cl16 O11 Ru2'
_chemical_formula_sum 'C40 H28 Cl16 O11 Ru2'
_chemical_formula_weight 1454.04
_space_group_IT_number 2
_symmetry_cell_setting triclinic
_symmetry_Int_Tables_number 2
_symmetry_space_group_name_Hall '-P 1'
_symmetry_space_group_name_H-M 'P -1'
_atom_sites_solution_hydrogens geom
_atom_sites_solution_primary direct
_atom_sites_solution_secondary difmap
_audit_update_record
;
2014-12-24 deposited with the CCDC.
2015-03-12 downloaded from the CCDC.
;
_cell_angle_alpha 97.328(4)
_cell_angle_beta 97.679(4)
_cell_angle_gamma 93.683(4)
_cell_formula_units_Z 1
_cell_length_a 9.008(2)
_cell_length_b 11.722(3)
_cell_length_c 12.262(3)
_cell_measurement_reflns_used 3795
_cell_measurement_temperature 97
_cell_measurement_theta_max 30.98
_cell_measurement_theta_min 2.60
_cell_volume 1268.3(5)
_computing_cell_refinement CrystalClear
_computing_data_collection 'CrystalClear (Rigaku Inc., 2008)'
_computing_data_reduction CrystalClear
_computing_molecular_graphics 'CrystalStructure 4.0'
_computing_publication_material 'CrystalStructure 4.0 (Rigaku, 2010)'
_computing_structure_refinement 'SHELXL97 (Sheldrick, 2008)'
_computing_structure_solution 'DIRDIF99-PATTY (Gould, et al., 1999)'
_diffrn_ambient_temperature 97
_diffrn_detector_area_resol_mean 7.314
_diffrn_measured_fraction_theta_full 0.980
_diffrn_measured_fraction_theta_max 0.980
_diffrn_measurement_device_type 'Rigaku Saturn70'
_diffrn_measurement_method \w
_diffrn_radiation_type 'Mo K\a'
_diffrn_radiation_wavelength 0.71075
_diffrn_reflns_av_R_equivalents 0.0377
_diffrn_reflns_limit_h_max 10
_diffrn_reflns_limit_h_min -10
_diffrn_reflns_limit_k_max 13
_diffrn_reflns_limit_k_min -13
_diffrn_reflns_limit_l_max 14
_diffrn_reflns_limit_l_min -13
_diffrn_reflns_number 8793
_diffrn_reflns_theta_full 25.00
_diffrn_reflns_theta_max 25.00
_diffrn_standards_number 0
_exptl_absorpt_coefficient_mu 1.494
_exptl_absorpt_correction_T_max 0.985
_exptl_absorpt_correction_T_min 0.881
_exptl_absorpt_correction_type multi-scan
_exptl_absorpt_process_details 'REQAB (Rigaku, 1998)'
_exptl_crystal_colour orange
_exptl_crystal_density_diffrn 1.904
_exptl_crystal_density_method 'not measured'
_exptl_crystal_description platelet
_exptl_crystal_F_000 716.00
_exptl_crystal_size_max 0.103
_exptl_crystal_size_mid 0.041
_exptl_crystal_size_min 0.010
_refine_diff_density_max 0.880
_refine_diff_density_min -0.950
_refine_ls_extinction_method none
_refine_ls_goodness_of_fit_ref 1.067
_refine_ls_hydrogen_treatment constr
_refine_ls_number_parameters 371
_refine_ls_number_reflns 4382
_refine_ls_number_restraints 347
_refine_ls_R_factor_gt 0.0419
_refine_ls_shift/su_max 0.001
_refine_ls_structure_factor_coef Fsqd
_refine_ls_weighting_details 'w = 1/[\s^2^(Fo^2^)+(0.0519P)^2^+1.6276P] where P=(Fo^2^+2Fc^2^)/3'
_refine_ls_weighting_scheme calc
_refine_ls_wR_factor_ref 0.1042
_reflns_number_gt 3585
_reflns_number_total 4385
_reflns_threshold_expression F^2^>2.0\s(F^2^)
_cod_data_source_file c5dt00505a2.cif
_cod_data_source_block Ru2-2345Cl4
_cod_depositor_comments 'Adding full bibliography for 7034506--7034522.cif.'
_cod_database_code 7034506

loop_
_symmetry_equiv_pos_site_id
_symmetry_equiv_pos_as_xyz
1 +X,+Y,+Z
2 -X,-Y,-Z

loop_
_atom_site_label
_atom_site_type_symbol
_atom_site_fract_x
_atom_site_fract_y
_atom_site_fract_z
_atom_site_U_iso_or_equiv
_atom_site_adp_type
_atom_site_occupancy
_atom_site_symmetry_multiplicity
_atom_site_calc_flag
_atom_site_refinement_flags
Ru1 Ru 0.87665(8) -0.02953(6) 0.97147(6) 0.0147(3) Uani 1.0 2 d .
Cl1 Cl 1.2124(3) 0.3725(3) 0.8855(3) 0.0263(6) Uani 0.9300 2 d .
Cl2 Cl 1.1083(4) 0.5850(3) 0.7853(3) 0.0296(7) Uani 0.9300 2 d .
Cl3 Cl 1.168(6) 0.555(4) 0.796(4) 0.029(3) Uani 0.0700 2 d .
Cl4 Cl 0.7739(4) 0.6394(3) 0.7668(3) 0.0300(7) Uani 0.9300 2 d .
Cl5 Cl 0.855(6) 0.655(4) 0.757(4) 0.031(3) Uani 0.0700 2 d .
Cl6 Cl 0.5406(3) 0.4753(3) 0.8536(3) 0.0324(7) Uani 0.9300 2 d .
Cl7 Cl 0.576(5) 0.521(4) 0.819(4) 0.033(3) Uani 0.0700 2 d .
Cl8 Cl 0.618(4) 0.297(3) 0.923(3) 0.022(3) Uani 0.0700 2 d .
Cl9 Cl 1.2284(4) 0.1427(3) 0.6960(2) 0.0333(7) Uani 1.0 2 d .
Cl10 Cl 1.3170(4) 0.0695(3) 0.4630(3) 0.0402(7) Uani 1.0 2 d .
Cl11 Cl 1.2110(4) -0.1751(3) 0.3351(3) 0.0504(9) Uani 1.0 2 d .
Cl12 Cl 1.0157(5) -0.3487(3) 0.4449(3) 0.0513(9) Uani 1.0 2 d .
O1 O 0.8395(7) 0.1349(5) 0.9379(5) 0.0180(12) Uani 1.0 2 d .
O2 O 1.0825(7) 0.1935(6) 0.9938(5) 0.0184(13) Uani 1.0 2 d .
O3 O 0.9211(7) -0.0693(6) 0.8102(5) 0.0181(12) Uani 1.0 2 d .
O4 O 1.1650(7) -0.0095(6) 0.8678(5) 0.0186(13) Uani 1.0 2 d .
O5 O 0.6223(7) -0.0730(6) 0.9167(6) 0.0253(13) Uani 1.0 2 d .
O6 O 0.393(3) 0.519(3) 0.5513(19) 0.135(8) Uani 0.5000 2 d .
C1 C 0.9517(11) 0.2094(8) 0.9518(8) 0.0176(13) Uani 1.0 2 d .
C2 C 0.9193(11) 0.3222(8) 0.9125(8) 0.0187(13) Uani 1.0 2 d .
C3 C 1.0264(11) 0.3969(8) 0.8785(8) 0.0200(15) Uani 1.0 2 d .
C4 C 0.9812(11) 0.4944(8) 0.8325(8) 0.0211(15) Uani 1.0 2 d .
C5 C 0.8326(11) 0.5199(8) 0.8232(8) 0.0226(15) Uani 1.0 2 d .
C6 C 0.7270(11) 0.4475(9) 0.8606(8) 0.0230(15) Uani 1.0 2 d .
C7 C 0.7702(11) 0.3503(8) 0.9036(8) 0.0212(14) Uani 1.0 2 d .
C8 C 1.0551(11) -0.0484(8) 0.7940(8) 0.0184(13) Uani 1.0 2 d .
C9 C 1.0886(11) -0.0732(9) 0.6772(8) 0.0221(14) Uani 1.0 2 d .
C10 C 1.1744(12) 0.0051(9) 0.6289(8) 0.0244(16) Uani 1.0 2 d .
C11 C 1.2128(12) -0.0261(9) 0.5230(8) 0.0270(16) Uani 1.0 2 d .
C12 C 1.1642(13) -0.1365(10) 0.4652(8) 0.0292(16) Uani 1.0 2 d .
C13 C 1.0776(13) -0.2124(9) 0.5127(9) 0.0301(16) Uani 1.0 2 d .
C14 C 1.0401(12) -0.1806(9) 0.6184(8) 0.0266(16) Uani 1.0 2 d .
C15 C 0.5491(12) -0.0441(9) 0.8126(9) 0.0309(17) Uani 1.0 2 d .
C16 C 0.4837(13) -0.1579(10) 0.7488(10) 0.0360(18) Uani 1.0 2 d .
C17 C 0.4275(13) -0.2180(10) 0.8379(10) 0.0365(18) Uani 1.0 2 d .
C18 C 0.5410(12) -0.1740(10) 0.9423(9) 0.0308(17) Uani 1.0 2 d .
C19 C 0.544(7) 0.373(7) 0.460(5) 0.136(8) Uani 0.5000 2 d .
C21 C 0.517(7) 0.402(9) 0.532(6) 0.136(8) Uani 0.5000 2 d .
C22 C 0.453(7) 0.404(10) 0.527(6) 0.135(8) Uani 0.5000 2 d .
C23 C 0.393(3) 0.519(3) 0.5513(19) 0.214(8) Uani 0.5000 2 d .
H14 H 0.9773 -0.2382 0.6565 0.0302 Uiso 1.0 2 calc R
H15A H 0.6224 -0.0064 0.7724 0.0371 Uiso 1.0 2 calc R
H15B H 0.4692 0.0082 0.8253 0.0371 Uiso 1.0 2 calc R
H16A H 0.4006 -0.1478 0.6901 0.0432 Uiso 1.0 2 calc R
H16B H 0.5611 -0.2004 0.7147 0.0432 Uiso 1.0 2 calc R
H17A H 0.4259 -0.3028 0.8193 0.0438 Uiso 1.0 2 calc R
H17B H 0.3251 -0.1975 0.8487 0.0438 Uiso 1.0 2 calc R
H18A H 0.4882 -0.1540 1.0071 0.0370 Uiso 1.0 2 calc R
H18B H 0.6103 -0.2336 0.9593 0.0370 Uiso 1.0 2 calc R

loop_
_atom_site_aniso_label
_atom_site_aniso_U_11
_atom_site_aniso_U_22
_atom_site_aniso_U_33
_atom_site_aniso_U_12
_atom_site_aniso_U_13
_atom_site_aniso_U_23
Ru1 0.0165(5) 0.0146(4) 0.0124(4) -0.0009(3) 0.0018(3) 0.0012(3)
Cl1 0.0222(14) 0.0235(14) 0.0350(15) 0.0009(11) 0.0090(12) 0.0061(11)
Cl2 0.0306(17) 0.0226(16) 0.0382(16) -0.0038(12) 0.0109(14) 0.0115(12)
Cl3 0.030(5) 0.022(5) 0.039(5) -0.003(4) 0.011(5) 0.011(5)
Cl4 0.0351(17) 0.0210(14) 0.0366(16) 0.0055(13) 0.0051(14) 0.0125(11)
Cl5 0.036(5) 0.022(5) 0.037(5) 0.005(5) 0.005(5) 0.012(4)
Cl6 0.0218(15) 0.0321(17) 0.0469(19) 0.0076(12) 0.0078(13) 0.0132(14)
Cl7 0.023(5) 0.032(5) 0.047(5) 0.008(4) 0.008(5) 0.014(4)
Cl8 0.028(5) 0.021(5) 0.019(5) 0.001(5) 0.006(5) 0.001(5)
Cl9 0.0468(17) 0.0276(14) 0.0250(14) -0.0036(12) 0.0068(12) 0.0030(11)
Cl10 0.0394(16) 0.0580(19) 0.0268(14) -0.0017(14) 0.0129(12) 0.0135(13)
Cl11 0.066(3) 0.064(3) 0.0220(15) 0.0091(17) 0.0167(14) -0.0057(14)
Cl12 0.088(3) 0.0317(16) 0.0296(16) 0.0021(16) 0.0058(16) -0.0096(12)
O1 0.018(3) 0.018(3) 0.018(3) 0.000(3) 0.003(3) 0.004(3)
O2 0.020(3) 0.018(3) 0.017(3) -0.000(3) 0.003(3) 0.004(3)
O3 0.021(3) 0.022(3) 0.011(3) 0.002(3) 0.000(3) 0.002(3)
O4 0.021(3) 0.022(3) 0.013(3) 0.002(3) 0.003(3) 0.004(3)
O5 0.019(3) 0.028(3) 0.027(3) -0.003(3) 0.000(3) 0.004(3)
O6 0.119(19) 0.20(3) 0.083(12) 0.017(19) -0.003(13) 0.021(15)
C1 0.020(3) 0.017(3) 0.015(3) 0.001(3) 0.004(3) 0.002(3)
C2 0.023(3) 0.017(3) 0.016(3) 0.001(3) 0.004(3) 0.001(3)
C3 0.025(3) 0.017(3) 0.018(3) -0.000(3) 0.005(3) -0.001(3)
C4 0.028(3) 0.016(3) 0.019(3) -0.002(3) 0.006(3) 0.000(3)
C5 0.029(3) 0.018(3) 0.021(3) 0.002(3) 0.005(3) 0.001(3)
C6 0.027(3) 0.021(3) 0.021(3) 0.003(3) 0.004(3) 0.000(3)
C7 0.025(3) 0.020(3) 0.018(3) 0.002(3) 0.005(3) 0.000(3)
C8 0.023(3) 0.020(3) 0.013(3) 0.004(3) 0.002(3) 0.004(3)
C9 0.028(3) 0.024(3) 0.015(3) 0.007(3) 0.003(3) 0.004(3)
C10 0.030(4) 0.027(4) 0.017(3) 0.007(3) 0.004(3) 0.003(3)
C11 0.032(4) 0.032(4) 0.017(3) 0.007(3) 0.004(3) 0.004(3)
C12 0.036(4) 0.034(4) 0.017(3) 0.009(3) 0.003(3) 0.001(3)
C13 0.038(4) 0.031(4) 0.020(4) 0.008(3) 0.001(3) -0.000(3)
C14 0.035(4) 0.027(4) 0.018(3) 0.007(3) 0.001(3) 0.003(3)
C15 0.025(4) 0.032(4) 0.033(4) 0.001(3) -0.003(3) 0.000(3)
C16 0.029(4) 0.033(4) 0.040(4) 0.005(3) -0.007(3) -0.004(3)
C17 0.028(4) 0.031(4) 0.046(4) 0.002(3) -0.005(4) -0.003(3)
C18 0.025(4) 0.031(4) 0.035(4) -0.004(3) 0.004(3) 0.001(3)
C19 0.122(19) 0.20(3) 0.084(13) 0.012(19) -0.005(13) 0.022(16)
C21 0.121(19) 0.20(3) 0.084(12) 0.012(19) -0.004(13) 0.021(16)
C22 0.121(19) 0.20(3) 0.083(12) 0.015(19) -0.004(13) 0.021(15)
C23 0.216(19) 0.22(3) 0.216(12) 0.034(19) 0.012(13) 0.066(16)

loop_
_atom_type_symbol
_atom_type_description
_atom_type_scat_dispersion_real
_atom_type_scat_dispersion_imag
_atom_type_scat_source
C C 0.0033 0.0016
;
International Tables for Crystallography
(1992, Vol. C, Tables 4.2.6.8 and 6.1.1.4)
;
H H 0.0000 0.0000
;
International Tables for Crystallography
(1992, Vol. C, Table 6.1.1.4)
;
Ru Ru -1.2594 0.8363
;
International Tables for Crystallography
(1992, Vol. C, Tables 4.2.6.8 and 6.1.1.4)
;
Cl Cl 0.1484 0.1585
;
International Tables for Crystallography
(1992, Vol. C, Tables 4.2.6.8 and 6.1.1.4)
;
O O 0.0106 0.0060
;
International Tables for Crystallography
(1992, Vol. C, Tables 4.2.6.8 and 6.1.1.4)
;

loop_
_geom_angle_atom_site_label_1
_geom_angle_atom_site_label_2
_geom_angle_atom_site_label_3
_geom_angle
_geom_angle_publ_flag
_geom_angle_site_symmetry_1
_geom_angle_site_symmetry_3
Ru1 Ru1 O1 89.27(17) yes 2_757 .
Ru1 Ru1 O2 89.80(17) yes 2_757 2_757
Ru1 Ru1 O3 90.03(17) yes 2_757 .
Ru1 Ru1 O4 89.41(17) yes 2_757 2_757
Ru1 Ru1 O5 175.06(18) yes 2_757 .
O1 Ru1 O2 179.1(3) yes . 2_757
O1 Ru1 O3 88.4(3) yes . .
O1 Ru1 O4 91.9(3) yes . 2_757
O1 Ru1 O5 86.2(3) yes . .
O2 Ru1 O3 91.7(3) yes 2_757 .
O2 Ru1 O4 88.0(3) yes 2_757 2_757
O2 Ru1 O5 94.8(3) yes 2_757 .
O3 Ru1 O4 179.3(3) yes . 2_757
O3 Ru1 O5 91.7(3) yes . .
O4 Ru1 O5 88.9(3) yes 2_757 .
Cl7 Cl6 C6 76(3) yes . .
Cl6 Cl7 C6 77(4) yes . .
Ru1 O1 C1 118.1(6) yes . .
Ru1 O2 C1 117.6(6) yes 2_757 .
Ru1 O3 C8 116.6(5) yes . .
Ru1 O4 C8 117.9(6) yes 2_757 .
Ru1 O5 C15 121.1(6) yes . .
Ru1 O5 C18 123.2(6) yes . .
C15 O5 C18 108.4(7) yes . .
C19 O6 C21 115(5) yes 2_666 .
C19 O6 C21 35(4) yes 2_666 2_666
C19 O6 C22 129(5) yes 2_666 .
C21 O6 C21 92(5) yes . 2_666
C21 O6 C22 16(4) yes . .
C21 O6 C22 102(5) yes 2_666 .
O1 C1 O2 124.9(9) yes . .
O1 C1 C2 115.0(8) yes . .
O2 C1 C2 120.1(8) yes . .
C1 C2 C3 124.3(9) yes . .
C1 C2 C7 117.0(9) yes . .
C3 C2 C7 118.6(9) yes . .
Cl1 C3 C2 123.2(8) yes . .
Cl1 C3 C4 117.1(8) yes . .
C2 C3 C4 119.7(9) yes . .
Cl2 C4 Cl3 20.4(14) yes . .
Cl2 C4 C3 120.9(8) yes . .
Cl2 C4 C5 118.3(8) yes . .
Cl3 C4 C3 100.6(16) yes . .
Cl3 C4 C5 138.7(16) yes . .
C3 C4 C5 120.7(9) yes . .
Cl4 C5 Cl5 24.0(15) yes . .
Cl4 C5 C4 121.7(8) yes . .
Cl4 C5 C6 118.8(8) yes . .
Cl5 C5 C4 97.6(16) yes . .
Cl5 C5 C6 142.9(17) yes . .
C4 C5 C6 119.5(9) yes . .
Cl6 C6 Cl7 27.0(16) yes . .
Cl6 C6 C5 122.0(8) yes . .
Cl6 C6 C7 118.1(8) yes . .
Cl7 C6 C5 95.2(17) yes . .
Cl7 C6 C7 144.6(17) yes . .
C5 C6 C7 120.0(10) yes . .
Cl8 C7 C2 137.9(15) yes . .
Cl8 C7 C6 100.5(15) yes . .
C2 C7 C6 121.4(10) yes . .
O3 C8 O4 126.0(9) yes . .
O3 C8 C9 117.4(8) yes . .
O4 C8 C9 116.6(9) yes . .
C8 C9 C10 122.5(8) yes . .
C8 C9 C14 118.0(9) yes . .
C10 C9 C14 119.3(9) yes . .
Cl9 C10 C9 120.9(8) yes . .
Cl9 C10 C11 118.9(8) yes . .
C9 C10 C11 120.2(9) yes . .
Cl10 C11 C10 120.5(8) yes . .
Cl10 C11 C12 120.0(8) yes . .
C10 C11 C12 119.6(10) yes . .
Cl11 C12 C11 119.7(9) yes . .
Cl11 C12 C13 120.4(8) yes . .
C11 C12 C13 119.9(10) yes . .
Cl12 C13 C12 121.5(8) yes . .
Cl12 C13 C14 118.4(9) yes . .
C12 C13 C14 120.2(9) yes . .
C9 C14 C13 120.8(10) yes . .
O5 C15 C16 104.4(9) yes . .
C15 C16 C17 101.8(9) yes . .
C16 C17 C18 104.1(9) yes . .
O5 C18 C17 105.7(9) yes . .
O6 C19 C21 91(8) yes 2_666 .
O6 C19 C22 98(7) yes 2_666 .
O6 C19 C23 0(2) yes 2_666 2_666
C21 C19 C22 25(5) yes . .
C21 C19 C23 91(8) yes . 2_666
C22 C19 C23 98(7) yes . 2_666
O6 C21 O6 88(5) yes . 2_666
O6 C21 C19 123(9) yes . .
O6 C21 C22 46(14) yes . .
O6 C21 C23 0.0(17) yes . .
O6 C21 C23 88(5) yes . 2_666
O6 C21 C19 54(7) yes 2_666 .
O6 C21 C22 115(15) yes 2_666 .
O6 C21 C23 88(5) yes 2_666 .
O6 C21 C23 0.0(19) yes 2_666 2_666
C19 C21 C22 109(12) yes . .
C19 C21 C23 123(9) yes . .
C19 C21 C23 54(7) yes . 2_666
C22 C21 C23 46(14) yes . .
C22 C21 C23 115(15) yes . 2_666
C23 C21 C23 88(5) yes . 2_666
O6 C22 C19 129(9) yes . .
O6 C22 C21 119(17) yes . .
O6 C22 C23 0(2) yes . .
O6 C22 C23 88(6) yes . 2_666
C19 C22 C21 46(10) yes . .
C19 C22 C23 129(9) yes . .
C19 C22 C23 43(5) yes . 2_666
C21 C22 C23 119(17) yes . .
C21 C22 C23 50(13) yes . 2_666
C23 C22 C23 88(6) yes . 2_666
C19 C23 C21 115(5) yes 2_666 .
C19 C23 C21 35(4) yes 2_666 2_666
C19 C23 C22 129(5) yes 2_666 .
C19 C23 C22 39(4) yes 2_666 2_666
C21 C23 C21 92(5) yes . 2_666
C21 C23 C22 16(4) yes . .
C21 C23 C22 80(5) yes . 2_666
C21 C23 C22 102(5) yes 2_666 .
C21 C23 C22 15(4) yes 2_666 2_666
C22 C23 C22 92(5) yes . 2_666
C9 C14 H14 118.074 no . .
C13 C14 H14 121.066 no . .
O5 C15 H15A 110.873 no . .
O5 C15 H15B 110.875 no . .
C16 C15 H15A 110.870 no . .
C16 C15 H15B 110.870 no . .
H15A C15 H15B 108.912 no . .
C15 C16 H16A 111.402 no . .
C15 C16 H16B 111.397 no . .
C17 C16 H16A 111.401 no . .
C17 C16 H16B 111.401 no . .
H16A C16 H16B 109.264 no . .
C16 C17 H17A 110.924 no . .
C16 C17 H17B 110.931 no . .
C18 C17 H17A 110.923 no . .
C18 C17 H17B 110.928 no . .
H17A C17 H17B 108.948 no . .
O5 C18 H18A 110.605 no . .
O5 C18 H18B 110.610 no . .
C17 C18 H18A 110.608 no . .
C17 C18 H18B 110.612 no . .
H18A C18 H18B 108.742 no . .

loop_
_geom_bond_atom_site_label_1
_geom_bond_atom_site_label_2
_geom_bond_distance
_geom_bond_publ_flag
_geom_bond_site_symmetry_2
Ru1 Ru1 2.2738(11) yes 2_757
Ru1 O1 2.060(7) yes .
Ru1 O2 2.066(7) yes 2_757
Ru1 O3 2.071(6) yes .
Ru1 O4 2.056(6) yes 2_757
Ru1 O5 2.305(7) yes .
Cl1 C3 1.711(10) yes .
Cl2 C4 1.718(11) yes .
Cl3 C4 1.91(5) yes .
Cl4 C5 1.722(11) yes .
Cl5 C5 1.87(5) yes .
Cl6 Cl7 0.80(5) yes .
Cl6 C6 1.724(11) yes .
Cl7 C6 1.71(5) yes .
Cl8 C7 1.53(4) yes .
Cl9 C10 1.723(10) yes .
Cl10 C11 1.715(12) yes .
Cl11 C12 1.717(11) yes .
Cl12 C13 1.725(11) yes .
O1 C1 1.271(11) yes .
O2 C1 1.257(11) yes .
O3 C8 1.263(12) yes .
O4 C8 1.266(10) yes .
O5 C15 1.446(13) yes .
O5 C18 1.444(13) yes .
O6 C19 1.39(9) yes 2_666
O6 C21 1.83(10) yes .
O6 C21 1.71(10) yes 2_666
O6 C22 1.49(12) yes .
C1 C2 1.497(14) yes .
C2 C3 1.401(14) yes .
C2 C7 1.397(14) yes .
C3 C4 1.397(14) yes .
C4 C5 1.384(15) yes .
C5 C6 1.396(15) yes .
C6 C7 1.373(14) yes .
C8 C9 1.499(13) yes .
C9 C10 1.401(15) yes .
C9 C14 1.382(13) yes .
C10 C11 1.398(14) yes .
C11 C12 1.407(14) yes .
C12 C13 1.379(16) yes .
C13 C14 1.395(15) yes .
C15 C16 1.499(15) yes .
C16 C17 1.499(18) yes .
C17 C18 1.537(14) yes .
C19 C21 0.97(10) yes .
C19 C22 1.28(10) yes .
C19 C23 1.39(9) yes 2_666
C21 C22 0.57(9) yes .
C21 C23 1.83(10) yes .
C21 C23 1.71(10) yes 2_666
C22 C23 1.49(12) yes .
C22 C23 2.02(9) yes 2_666
C14 H14 1.047 no .
C15 H15A 0.990 no .
C15 H15B 0.990 no .
C16 H16A 0.990 no .
C16 H16B 0.990 no .
C17 H17A 0.990 no .
C17 H17B 0.990 no .
C18 H18A 0.990 no .
C18 H18B 0.990 no .

loop_
_geom_contact_atom_site_label_1
_geom_contact_atom_site_label_2
_geom_contact_distance
_geom_contact_publ_flag
_geom_contact_site_symmetry_2
Cl1 Cl2 3.061(5) no .
Cl1 Cl3 2.55(5) no .
Cl1 Cl9 3.350(4) no .
Cl1 O2 2.889(7) no .
Cl1 C1 3.188(10) no .
Cl2 Cl4 3.104(5) no .
Cl2 Cl5 2.47(5) no .
Cl3 Cl5 3.13(7) no .
Cl4 Cl6 3.139(5) no .
Cl4 Cl7 2.39(5) no .
Cl5 Cl7 3.10(7) no .
Cl6 Cl8 2.47(4) no .
Cl7 Cl8 3.09(6) no .
Cl8 O1 2.84(4) no .
Cl8 C1 3.23(4) no .
Cl8 C5 3.59(4) no .
Cl9 Cl10 3.100(4) no .
Cl9 O4 3.015(7) no .
Cl9 C8 3.104(10) no .
Cl10 Cl11 3.114(5) no .
Cl11 Cl12 3.150(5) no .
O1 C7 2.710(12) no .
O1 C8 3.463(12) no .
O1 C8 3.588(11) no 2_757
O1 C15 3.317(11) no .
O2 C3 2.960(12) no .
O2 C7 3.587(12) no .
O2 C8 3.476(11) no .
O2 C8 3.595(12) no 2_757
O2 C18 3.407(12) no 2_757
O3 C1 3.474(11) no .
O3 C10 3.536(13) no .
O3 C14 2.907(12) no .
O3 C15 3.386(13) no .
O4 C1 3.438(12) no .
O4 C10 2.968(12) no .
O4 C14 3.445(11) no .
C2 C5 2.798(14) no .
C3 C6 2.785(14) no .
C4 C7 2.763(14) no .
C9 C12 2.796(14) no .
C10 C13 2.783(14) no .
C11 C14 2.781(16) no .
C19 C19 3.20(11) no 2_666
Cl1 Cl6 3.212(4) no 1_655
Cl1 C6 3.488(10) no 2_767
Cl2 C17 3.505(11) no 1_665
Cl3 Cl6 3.55(5) no 1_655
Cl3 C17 3.37(5) no 1_665
Cl4 O2 3.364(6) no 2_767
Cl4 O3 3.531(7) no 1_565
Cl5 O2 3.29(4) no 2_767
Cl5 O3 3.22(4) no 1_565
Cl5 C14 3.26(5) no 1_565
Cl6 Cl1 3.212(4) no 1_455
Cl6 Cl3 3.55(5) no 1_455
Cl7 O6 3.47(5) no .
Cl7 C17 3.41(5) no 1_565
Cl7 C21 3.58(9) no .
Cl7 C23 3.47(5) no .
Cl8 C17 3.25(4) no 2_657
Cl8 C18 2.80(4) no 2_657
Cl10 C16 3.568(13) no 2_756
Cl11 O1 3.414(7) no 2_756
Cl11 C1 3.587(9) no 2_756
Cl11 C2 3.319(9) no 2_756
Cl11 C7 3.384(10) no 2_756
O1 Cl11 3.414(7) no 2_756
O2 Cl4 3.364(6) no 2_767
O2 Cl5 3.29(4) no 2_767
O3 Cl4 3.531(7) no 1_545
O3 Cl5 3.22(4) no 1_545
O4 C17 3.528(14) no 1_655
O5 O5 3.571(10) no 2_657
O6 Cl7 3.47(5) no .
C1 Cl11 3.587(9) no 2_756
C2 Cl11 3.319(9) no 2_756
C2 C4 3.534(12) no 2_767
C4 C2 3.534(12) no 2_767
C6 Cl1 3.488(10) no 2_767
C7 Cl11 3.384(10) no 2_756
C14 Cl5 3.26(5) no 1_545
C16 Cl10 3.568(13) no 2_756
C16 C19 3.33(7) no 2_656
C17 Cl2 3.505(11) no 1_445
C17 Cl3 3.37(5) no 1_445
C17 Cl7 3.41(5) no 1_545
C17 Cl8 3.25(4) no 2_657
C17 O4 3.528(14) no 1_455
C18 Cl8 2.80(4) no 2_657
C19 C16 3.33(7) no 2_656
C21 Cl7 3.58(9) no .
C23 Cl7 3.47(5) no .
Ru1 H15A 3.1671 no .
Ru1 H18B 3.2518 no .
Cl1 H18B 3.0217 no 2_757
Cl8 H15B 3.5514 no .
Cl12 H14 2.8237 no .
O1 H15A 2.8897 no .
O1 H15B 3.5844 no .
O2 H18B 2.7467 no 2_757
O3 H14 2.6757 no .
O3 H15A 2.8290 no .
O3 H16B 3.4829 no .
O5 H16A 3.1848 no .
O5 H16B 2.6935 no .
O5 H17A 3.1330 no .
O5 H17B 2.9300 no .
C8 H14 2.6097 no .
C10 H14 3.3406 no .
C12 H14 3.3569 no .
C15 H17A 3.1764 no .
C15 H17B 2.7345 no .
C15 H18A 2.9480 no .
C15 H18B 3.0636 no .
C16 H18A 3.1572 no .
C16 H18B 2.9466 no .
C17 H15A 3.1947 no .
C17 H15B 2.6811 no .
C18 H15A 3.1638 no .
C18 H15B 2.7845 no .
C18 H16A 3.2409 no .
C18 H16B 2.8007 no .
H15A H16A 2.5233 no .
H15A H16B 2.3027 no .
H15B H16A 2.2979 no .
H15B H16B 2.8670 no .
H15B H17B 2.7309 no .
H15B H18A 3.1046 no .
H16A H17A 2.5594 no .
H16A H17B 2.2748 no .
H16B H17A 2.2785 no .
H16B H17B 2.8553 no .
H16B H18B 3.0515 no .
H17A H18A 2.6777 no .
H17A H18B 2.2533 no .
H17B H18A 2.2546 no .
H17B H18B 2.8246 no .
Cl2 H14 2.9720 no 1_565
Cl2 H17A 3.0240 no 1_665
Cl2 H17B 3.0600 no 1_665
Cl3 H14 3.5457 no 1_565
Cl3 H17A 2.7330 no 1_665
Cl3 H17B 3.0980 no 1_665
Cl4 H14 2.8396 no 1_565
Cl4 H16B 2.8374 no 1_565
Cl4 H17A 3.3765 no 1_565
Cl4 H18B 3.2055 no 1_565
Cl5 H14 2.2174 no 1_565
Cl5 H16B 3.2529 no 1_565
Cl6 H17A 2.9185 no 1_565
Cl6 H18B 3.4780 no 1_565
Cl7 H17A 2.5354 no 1_565
Cl7 H18B 3.1267 no 1_565
Cl8 H17A 3.2305 no 2_657
Cl8 H17B 3.1592 no 2_657
Cl8 H18A 2.1963 no 2_657
Cl8 H18B 2.7801 no 2_657
Cl9 H15B 3.1400 no 1_655
Cl10 H15A 3.0170 no 2_756
Cl10 H16A 3.5000 no 2_756
Cl10 H16B 3.0950 no 2_756
Cl11 H15A 3.0577 no 2_756
O1 H17B 3.2045 no 2_657
O1 H18A 3.1295 no 2_657
O4 H15B 2.8563 no 1_655
O4 H16A 3.5576 no 1_655
O4 H17B 2.7129 no 1_655
O5 H15B 3.3815 no 2_657
O5 H18A 2.9825 no 2_657
C7 H18A 3.5419 no 2_657
C8 H17B 3.1346 no 1_655
C9 H16A 2.9869 no 1_655
C9 H17B 3.3262 no 1_655
C10 H15B 3.3333 no 1_655
C10 H16A 2.8873 no 1_655
C11 H16A 3.0372 no 1_655
C12 H16A 3.2737 no 1_655
C13 H16A 3.3732 no 1_655
C14 H16A 3.2342 no 1_655
C14 H17B 3.5881 no 1_655
C15 H18A 3.0623 no 2_657
C18 H15B 3.2539 no 2_657
C19 H16A 3.1252 no 2_656
C19 H16B 2.7708 no 2_656
C19 H17A 3.4675 no 2_656
C21 H16B 3.5513 no 2_656
C22 H16B 3.5477 no 2_656
H14 Cl2 2.9720 no 1_545
H14 Cl3 3.5457 no 1_545
H14 Cl4 2.8396 no 1_545
H14 Cl5 2.2174 no 1_545
H15A Cl10 3.0170 no 2_756
H15A Cl11 3.0577 no 2_756
H15A H18A 3.3909 no 2_657
H15B Cl9 3.1400 no 1_455
H15B O4 2.8563 no 1_455
H15B O5 3.3815 no 2_657
H15B C10 3.3333 no 1_455
H15B C18 3.2539 no 2_657
H15B H18A 2.4698 no 2_657
H16A Cl10 3.5000 no 2_756
H16A O4 3.5576 no 1_455
H16A C9 2.9869 no 1_455
H16A C10 2.8873 no 1_455
H16A C11 3.0372 no 1_455
H16A C12 3.2737 no 1_455
H16A C13 3.3732 no 1_455
H16A C14 3.2342 no 1_455
H16A C19 3.1252 no 2_656
H16B Cl4 2.8374 no 1_545
H16B Cl5 3.2529 no 1_545
H16B Cl10 3.0950 no 2_756
H16B C19 2.7708 no 2_656
H16B C21 3.5513 no 2_656
H16B C22 3.5477 no 2_656
H17A Cl2 3.0240 no 1_445
H17A Cl3 2.7330 no 1_445
H17A Cl4 3.3765 no 1_545
H17A Cl6 2.9185 no 1_545
H17A Cl7 2.5354 no 1_545
H17A Cl8 3.2305 no 2_657
H17A C19 3.4675 no 2_656
H17B Cl2 3.0600 no 1_445
H17B Cl3 3.0980 no 1_445
H17B Cl8 3.1592 no 2_657
H17B O1 3.2045 no 2_657
H17B O4 2.7129 no 1_455
H17B C8 3.1346 no 1_455
H17B C9 3.3262 no 1_455
H17B C14 3.5881 no 1_455
H18A Cl8 2.1963 no 2_657
H18A O1 3.1295 no 2_657
H18A O5 2.9825 no 2_657
H18A C7 3.5419 no 2_657
H18A C15 3.0623 no 2_657
H18A H15A 3.3909 no 2_657
H18A H15B 2.4698 no 2_657
H18B Cl4 3.2055 no 1_545
H18B Cl6 3.4780 no 1_545
H18B Cl7 3.1267 no 1_545
H18B Cl8 2.7801 no 2_657
